data_2207533
loop_
_publ_author_name
'Samas, Brian'
'Blackburn, Anthony C.'
'Kreuchauf, Kenneth C.'

_publ_section_title
;
 Quininium (<i>S</i>)-2-chloro-<i>n</i>-butyrate
;
_journal_issue 12
_journal_name_full 'Acta Crystallographica Section E'
_journal_page_first o3983
_journal_page_last o3984
_journal_paper_doi 10.1107/S1600536805035294
_journal_volume 61
_journal_year 2005
_chemical_formula_iupac 'C20 H25 N2 O2 +, C4 H6 Cl O2 -'
_chemical_formula_moiety 'C20 H25 N2 O2 +, C4 H6 Cl O2 -'
_chemical_formula_sum 'C24 H31 Cl N2 O4'
_chemical_formula_weight 446.96
_chemical_name_common 'Quininium S-2-chloro-n-butyrate'
_chemical_name_systematic
;
6'-methoxy (8\a, 9R) Cinchonan-9-ol (2s)-2-chloro-Butanoate
;
_space_group_IT_number 96
_symmetry_cell_setting tetragonal
_symmetry_space_group_name_Hall 'P 4nw 2abw'
_symmetry_space_group_name_H-M 'P 43 21 2'
_atom_sites_solution_hydrogens geom
_atom_sites_solution_primary direct
_atom_sites_solution_secondary difmap
_cell_angle_alpha 90.00
_cell_angle_beta 90.00
_cell_angle_gamma 90.00
_cell_formula_units_Z 8
_cell_length_a 10.5135(5)
_cell_length_b 10.5135(5)
_cell_length_c 41.618(3)
_cell_measurement_reflns_used 1003
_cell_measurement_temperature 299(2)
_cell_measurement_theta_max 25.46
_cell_measurement_theta_min 1.96
_cell_volume 4600.2(5)
_computing_cell_refinement SMART
_computing_data_collection 'SMART (Bruker, 2003)'
_computing_data_reduction 'SAINT-Plus (Bruker, 2003)'
_computing_molecular_graphics 'SHELXTL (Bruker, 2003)'
_computing_publication_material SHELXTL
_computing_structure_refinement 'SHELXL97 (Sheldrick, 1997)'
_computing_structure_solution 'SHELXS97 (Sheldrick, 1990)'
_diffrn_ambient_temperature 273(2)
_diffrn_measured_fraction_theta_full 0.974
_diffrn_measured_fraction_theta_max 0.974
_diffrn_measurement_device_type 'Bruker SMART APEX CCD area-detector'
_diffrn_measurement_method '\f and \w scans'
_diffrn_radiation_monochromator graphite
_diffrn_radiation_source 'fine-focus sealed tube'
_diffrn_radiation_type MoK\a
_diffrn_radiation_wavelength 0.71073
_diffrn_reflns_av_R_equivalents 0.0382
_diffrn_reflns_av_sigmaI/netI 0.0271
_diffrn_reflns_limit_h_max 12
_diffrn_reflns_limit_h_min -12
_diffrn_reflns_limit_k_max 12
_diffrn_reflns_limit_k_min -12
_diffrn_reflns_limit_l_max 49
_diffrn_reflns_limit_l_min -45
_diffrn_reflns_number 32606
_diffrn_reflns_theta_full 25.46
_diffrn_reflns_theta_max 25.46
_diffrn_reflns_theta_min 1.96
_diffrn_standards_number 0
_exptl_absorpt_coefficient_mu 0.199
_exptl_absorpt_correction_T_max 0.9373
_exptl_absorpt_correction_T_min 0.8350
_exptl_absorpt_correction_type multi-scan
_exptl_absorpt_process_details '(SADABS; Sheldrick, 2002)'
_exptl_crystal_colour Colorless
_exptl_crystal_density_diffrn 1.291
_exptl_crystal_density_method 'not measured'
_exptl_crystal_description columnar
_exptl_crystal_F_000 1904
_exptl_crystal_size_max 0.38
_exptl_crystal_size_mid 0.38
_exptl_crystal_size_min 0.33
_refine_diff_density_max 0.300
_refine_diff_density_min -0.305
_refine_ls_abs_structure_details 'Flack (1983), 1587 Friedel pairs'
_refine_ls_abs_structure_Flack 0.00(11)
_refine_ls_extinction_method none
_refine_ls_goodness_of_fit_ref 1.093
_refine_ls_hydrogen_treatment mixed
_refine_ls_matrix_type full
_refine_ls_number_parameters 290
_refine_ls_number_reflns 4091
_refine_ls_number_restraints 2
_refine_ls_restrained_S_all 1.093
_refine_ls_R_factor_all 0.0589
_refine_ls_R_factor_gt 0.0507
_refine_ls_shift/su_max 0.009
_refine_ls_shift/su_mean 0.001
_refine_ls_structure_factor_coef Fsqd
_refine_ls_weighting_details 'calc w=1/[\s^2^(Fo^2^)+(0.0337P)^2^+2.0903P] where P=(Fo^2^+2Fc^2^)/3'
_refine_ls_weighting_scheme calc
_refine_ls_wR_factor_gt 0.1017
_refine_ls_wR_factor_ref 0.1051
_reflns_number_gt 3651
_reflns_number_total 4091
_reflns_threshold_expression I>2\s(I)
_cod_data_source_file fl6199.cif
_cod_data_source_block I
_cod_depositor_comments
;
The following automatic conversions were performed:
'_symmetry_cell_setting' value 'Tetragonal' changed to 'tetragonal'
according to '/home/saulius/struct/CIF-dictionaries/cif_core.dic'
dictionary named 'cif_core.dic' version 2.4.1 from 2010-06-29.

Automatic conversion script
Id: cif_fix_enum 1527 2010-12-29 10:47:43Z saulius 

The following automatic conversions were performed:

'_symmetry_cell_setting' value 'Tetragonal' changed to 'tetragonal'
according to /home/saulius/struct/CIF-dictionaries/cif_core.dic
dictionary named 'cif_core.dic' version 2.4.1 from 2010-06-29.

Automatic conversion script
Id: cif_fix_values 1715 2011-07-08 13:25:40Z adriana 
;
_cod_database_code 2207533
_cod_database_fobs_code 2207533

loop_
_symmetry_equiv_pos_as_xyz
'x, y, z'
'-x, -y, z+1/2'
'-y+1/2, x+1/2, z+3/4'
'y+1/2, -x+1/2, z+1/4'
'-x+1/2, y+1/2, -z+3/4'
'x+1/2, -y+1/2, -z+1/4'
'y, x, -z'
'-y, -x, -z+1/2'

loop_
_atom_site_label
_atom_site_fract_x
_atom_site_fract_y
_atom_site_fract_z
_atom_site_U_iso_or_equiv
_atom_site_adp_type
_atom_site_calc_flag
_atom_site_refinement_flags
_atom_site_occupancy
_atom_site_type_symbol
Cl1 0.69383(13) 1.07381(10) 0.02488(2) 0.1044(4) Uani d . 1 Cl
O3 0.53144(19) 1.1160(2) 0.10077(5) 0.0563(5) Uani d . 1 O
O4 0.7296(2) 1.1820(2) 0.09458(5) 0.0732(7) Uani d . 1 O
C1 0.6392(3) 1.1123(3) 0.08781(6) 0.0456(7) Uani d . 1 C
C2 0.6598(3) 1.0051(3) 0.06335(6) 0.0459(7) Uani d . 1 C
H2 0.5806 0.9564 0.0616 0.055 Uiso calc R 1 H
C3 0.7636(3) 0.9159(4) 0.07356(10) 0.0795(11) Uani d . 1 C
H3A 0.7462 0.8877 0.0953 0.095 Uiso calc R 1 H
H3B 0.8433 0.9623 0.0740 0.095 Uiso calc R 1 H
C4 0.7800(4) 0.7990(4) 0.05224(11) 0.1083(16) Uani d . 1 C
H4A 0.7001 0.7555 0.0503 0.162 Uiso calc R 1 H
H4B 0.8418 0.7430 0.0616 0.162 Uiso calc R 1 H
H4C 0.8085 0.8250 0.0313 0.162 Uiso calc R 1 H
O2 0.30341(19) 0.14784(18) 0.06762(5) 0.0449(5) Uani d D 1 O
N1 0.0779(2) 0.33565(19) 0.08616(5) 0.0382(5) Uani d D 1 N
C5 0.0938(2) -0.0728(2) 0.11316(6) 0.0399(6) Uani d . 1 C
O1 -0.0254(2) -0.0165(2) 0.19548(5) 0.0626(6) Uani d . 1 O
C6 0.0795(2) 0.1997(2) 0.07447(6) 0.0344(6) Uani d . 1 C
H6 0.0029 0.1583 0.0828 0.041 Uiso calc R 1 H
C7 0.1920(3) 0.4094(2) 0.07524(6) 0.0432(6) Uani d . 1 C
H7A 0.2681 0.3760 0.0854 0.052 Uiso calc R 1 H
H7B 0.1831 0.4980 0.0813 0.052 Uiso calc R 1 H
C8 0.2033(2) 0.3978(3) 0.03854(6) 0.0450(7) Uani d . 1 C
H8A 0.2181 0.4809 0.0291 0.054 Uiso calc R 1 H
H8B 0.2742 0.3430 0.0330 0.054 Uiso calc R 1 H
C9 -0.0417(3) 0.3986(3) 0.07425(6) 0.0448(7) Uani d . 1 C
H9A -0.0547 0.4782 0.0856 0.054 Uiso calc R 1 H
H9B -0.1142 0.3440 0.0784 0.054 Uiso calc R 1 H
C10 0.0639(2) -0.0073(3) 0.14197(6) 0.0431(6) Uani d . 1 C
H10 0.0867 0.0777 0.1443 0.052 Uiso calc R 1 H
N2 0.0860(3) -0.2748(2) 0.08354(7) 0.0586(7) Uani d . 1 N
C11 0.0669(3) 0.2039(2) 0.03739(6) 0.0400(6) Uani d . 1 C
H11A 0.1329 0.1520 0.0277 0.048 Uiso calc R 1 H
H11B -0.0149 0.1696 0.0310 0.048 Uiso calc R 1 H
C12 0.0571(3) -0.2027(3) 0.10997(7) 0.0484(7) Uani d . 1 C
C13 0.1600(2) -0.0166(2) 0.08693(6) 0.0375(6) Uani d . 1 C
C14 0.1948(2) 0.1240(2) 0.08703(6) 0.0365(6) Uani d . 1 C
H14 0.2131 0.1505 0.1091 0.044 Uiso calc R 1 H
C15 -0.0308(2) 0.4241(2) 0.03788(6) 0.0415(6) Uani d . 1 C
H15 -0.0074 0.5136 0.0349 0.050 Uiso calc R 1 H
C16 0.1880(3) -0.0912(3) 0.06103(7) 0.0499(7) Uani d . 1 C
H16 0.2329 -0.0574 0.0438 0.060 Uiso calc R 1 H
C17 0.0016(3) -0.0685(3) 0.16623(7) 0.0506(7) Uani d . 1 C
C18 -0.1536(3) 0.4011(3) 0.02069(7) 0.0546(8) Uani d . 1 C
H18 -0.1907 0.3212 0.0227 0.066 Uiso calc R 1 H
C19 -0.0101(3) -0.2607(3) 0.13533(8) 0.0632(9) Uani d . 1 C
H19 -0.0361 -0.3448 0.1334 0.076 Uiso calc R 1 H
C20 0.0225(3) 0.1082(3) 0.20172(7) 0.0592(8) Uani d . 1 C
H20A 0.1119 0.1107 0.1971 0.089 Uiso calc R 1 H
H20B 0.0089 0.1292 0.2239 0.089 Uiso calc R 1 H
H20C -0.0212 0.1685 0.1884 0.089 Uiso calc R 1 H
C21 0.1491(3) -0.2187(3) 0.06039(8) 0.0583(8) Uani d . 1 C
H21 0.1695 -0.2667 0.0423 0.070 Uiso calc R 1 H
C22 0.0792(2) 0.3416(2) 0.02558(6) 0.0391(6) Uani d . 1 C
H22 0.0804 0.3430 0.0020 0.047 Uiso calc R 1 H
C23 -0.0372(3) -0.1956(3) 0.16240(9) 0.0636(9) Uani d . 1 C
H23 -0.0822 -0.2353 0.1788 0.076 Uiso calc R 1 H
C24 -0.2116(3) 0.4845(4) 0.00323(8) 0.0799(11) Uani d . 1 C
H24A -0.1771 0.5653 0.0007 0.096 Uiso calc R 1 H
H24B -0.2879 0.4637 -0.0068 0.096 Uiso calc R 1 H
H99A 0.074(3) 0.333(2) 0.1089(7) 0.051(8) Uiso d D 1 H
H99B 0.369(4) 0.121(4) 0.0768(9) 0.102(15) Uiso d D 1 H

loop_
_atom_site_aniso_label
_atom_site_aniso_U_11
_atom_site_aniso_U_22
_atom_site_aniso_U_33
_atom_site_aniso_U_12
_atom_site_aniso_U_13
_atom_site_aniso_U_23
Cl1 0.1768(12) 0.0905(7) 0.0458(5) -0.0561(8) 0.0082(6) -0.0032(5)
O3 0.0525(13) 0.0727(15) 0.0437(11) 0.0087(11) 0.0019(10) -0.0031(10)
O4 0.0710(15) 0.0687(15) 0.0799(16) -0.0203(13) 0.0007(12) -0.0290(12)
C1 0.0495(17) 0.0475(17) 0.0397(15) 0.0013(15) -0.0055(14) 0.0026(13)
C2 0.0457(16) 0.0479(17) 0.0441(16) -0.0088(13) 0.0000(12) -0.0023(13)
C3 0.064(2) 0.076(2) 0.099(3) 0.0089(19) -0.021(2) -0.027(2)
C4 0.077(3) 0.100(3) 0.148(4) 0.030(3) -0.021(3) -0.055(3)
O2 0.0372(11) 0.0473(11) 0.0503(11) 0.0007(9) 0.0036(9) 0.0098(9)
N1 0.0486(14) 0.0329(12) 0.0331(12) 0.0000(10) 0.0021(10) -0.0012(9)
C5 0.0384(14) 0.0321(14) 0.0491(15) 0.0043(12) -0.0037(12) 0.0069(12)
O1 0.0683(14) 0.0623(14) 0.0572(13) 0.0088(12) 0.0216(11) 0.0146(11)
C6 0.0378(14) 0.0270(12) 0.0383(13) -0.0027(11) 0.0054(11) -0.0023(10)
C7 0.0495(16) 0.0320(14) 0.0480(15) -0.0092(13) -0.0048(13) 0.0001(12)
C8 0.0404(15) 0.0488(17) 0.0458(16) -0.0032(13) 0.0012(12) 0.0112(13)
C9 0.0456(16) 0.0343(14) 0.0544(17) 0.0056(12) 0.0082(13) 0.0000(12)
C10 0.0433(15) 0.0366(15) 0.0495(16) 0.0047(12) 0.0058(13) 0.0113(12)
N2 0.0712(18) 0.0332(13) 0.0712(17) 0.0023(13) -0.0076(15) -0.0011(13)
C11 0.0421(15) 0.0388(15) 0.0390(14) 0.0028(12) -0.0021(12) -0.0059(12)
C12 0.0478(17) 0.0327(15) 0.0648(19) 0.0008(13) -0.0069(15) 0.0089(14)
C13 0.0384(14) 0.0319(14) 0.0423(15) 0.0044(11) -0.0029(12) 0.0027(12)
C14 0.0396(14) 0.0356(14) 0.0343(13) -0.0027(12) 0.0031(11) -0.0008(11)
C15 0.0414(15) 0.0335(14) 0.0495(15) -0.0005(12) -0.0003(12) 0.0048(12)
C16 0.0569(18) 0.0415(16) 0.0513(17) 0.0051(13) 0.0028(14) -0.0020(13)
C17 0.0454(17) 0.0512(18) 0.0553(18) 0.0122(14) 0.0086(14) 0.0156(15)
C18 0.0415(17) 0.0551(19) 0.0671(19) -0.0002(15) -0.0024(15) 0.0022(16)
C19 0.066(2) 0.0380(17) 0.086(2) -0.0112(15) 0.0030(19) 0.0146(17)
C20 0.0496(18) 0.074(2) 0.0539(18) 0.0013(17) 0.0054(15) -0.0001(16)
C21 0.075(2) 0.0415(17) 0.0581(19) 0.0096(16) -0.0054(17) -0.0108(15)
C22 0.0386(14) 0.0429(15) 0.0359(13) -0.0012(12) -0.0028(12) 0.0031(12)
C23 0.062(2) 0.0496(19) 0.079(2) -0.0015(16) 0.0160(17) 0.0237(18)
C24 0.055(2) 0.113(3) 0.071(2) -0.002(2) -0.0103(18) 0.030(2)

loop_
_atom_type_symbol
_atom_type_description
_atom_type_scat_dispersion_real
_atom_type_scat_dispersion_imag
_atom_type_scat_source
C C 0.0033 0.0016 'International Tables Vol C Tables 4.2.6.8 and 6.1.1.4'
H H 0.0000 0.0000 'International Tables Vol C Tables 4.2.6.8 and 6.1.1.4'
N N 0.0061 0.0033 'International Tables Vol C Tables 4.2.6.8 and 6.1.1.4'
O O 0.0106 0.0060 'International Tables Vol C Tables 4.2.6.8 and 6.1.1.4'
Cl Cl 0.1484 0.1585 'International Tables Vol C Tables 4.2.6.8 and 6.1.1.4'

loop_
_geom_angle_atom_site_label_1
_geom_angle_atom_site_label_2
_geom_angle_atom_site_label_3
_geom_angle
O4 C1 O3 125.4(3)
O4 C1 C2 118.7(3)
O3 C1 C2 115.8(3)
C3 C2 C1 112.0(2)
C3 C2 Cl1 111.1(2)
C1 C2 Cl1 108.9(2)
C3 C2 H2 108.2
C1 C2 H2 108.2
Cl1 C2 H2 108.2
C2 C3 C4 114.9(3)
C2 C3 H3A 108.5
C4 C3 H3A 108.5
C2 C3 H3B 108.5
C4 C3 H3B 108.5
H3A C3 H3B 107.5
C3 C4 H4A 109.5
C3 C4 H4B 109.5
H4A C4 H4B 109.5
C3 C4 H4C 109.5
H4A C4 H4C 109.5
H4B C4 H4C 109.5
C14 O2 H99B 110(3)
C7 N1 C9 109.97(19)
C7 N1 C6 112.5(2)
C9 N1 C6 108.65(19)
C7 N1 H99A 110.4(17)
C9 N1 H99A 107.8(17)
C6 N1 H99A 107.4(16)
C10 C5 C13 123.7(2)
C10 C5 C12 119.0(2)
C13 C5 C12 117.3(2)
C17 O1 C20 117.2(2)
N1 C6 C14 112.9(2)
N1 C6 C11 107.0(2)
C14 C6 C11 114.8(2)
N1 C6 H6 107.3
C14 C6 H6 107.3
C11 C6 H6 107.3
N1 C7 C8 108.8(2)
N1 C7 H7A 109.9
C8 C7 H7A 109.9
N1 C7 H7B 109.9
C8 C7 H7B 109.9
H7A C7 H7B 108.3
C22 C8 C7 108.4(2)
C22 C8 H8A 110.0
C7 C8 H8A 110.0
C22 C8 H8B 110.0
C7 C8 H8B 110.0
H8A C8 H8B 108.4
N1 C9 C15 109.7(2)
N1 C9 H9A 109.7
C15 C9 H9A 109.7
N1 C9 H9B 109.7
C15 C9 H9B 109.7
H9A C9 H9B 108.2
C17 C10 C5 120.2(3)
C17 C10 H10 119.9
C5 C10 H10 119.9
C21 N2 C12 117.0(2)
C22 C11 C6 109.8(2)
C22 C11 H11A 109.7
C6 C11 H11A 109.7
C22 C11 H11B 109.7
C6 C11 H11B 109.7
H11A C11 H11B 108.2
N2 C12 C19 118.3(3)
N2 C12 C5 123.0(3)
C19 C12 C5 118.7(3)
C16 C13 C5 118.2(2)
C16 C13 C14 120.5(2)
C5 C13 C14 121.2(2)
O2 C14 C13 111.3(2)
O2 C14 C6 110.4(2)
C13 C14 C6 108.1(2)
O2 C14 H14 109.0
C13 C14 H14 109.0
C6 C14 H14 109.0
C18 C15 C22 113.5(2)
C18 C15 C9 112.2(2)
C22 C15 C9 106.6(2)
C18 C15 H15 108.1
C22 C15 H15 108.1
C9 C15 H15 108.1
C13 C16 C21 120.1(3)
C13 C16 H16 119.9
C21 C16 H16 119.9
O1 C17 C10 124.8(3)
O1 C17 C23 114.9(3)
C10 C17 C23 120.2(3)
C24 C18 C15 124.5(3)
C24 C18 H18 117.7
C15 C18 H18 117.7
C23 C19 C12 120.8(3)
C23 C19 H19 119.6
C12 C19 H19 119.6
O1 C20 H20A 109.5
O1 C20 H20B 109.5
H20A C20 H20B 109.5
O1 C20 H20C 109.5
H20A C20 H20C 109.5
H20B C20 H20C 109.5
N2 C21 C16 124.4(3)
N2 C21 H21 117.8
C16 C21 H21 117.8
C8 C22 C15 107.9(2)
C8 C22 C11 108.8(2)
C15 C22 C11 111.3(2)
C8 C22 H22 109.6
C15 C22 H22 109.6
C11 C22 H22 109.6
C19 C23 C17 121.0(3)
C19 C23 H23 119.5
C17 C23 H23 119.5
C18 C24 H24A 120.0
C18 C24 H24B 120.0
H24A C24 H24B 120.0

loop_
_geom_bond_atom_site_label_1
_geom_bond_atom_site_label_2
_geom_bond_distance
Cl1 C2 1.793(3)
O3 C1 1.256(3)
O4 C1 1.232(3)
C1 C2 1.534(4)
C2 C3 1.501(4)
C2 H2 0.9800
C3 C4 1.525(5)
C3 H3A 0.9700
C3 H3B 0.9700
C4 H4A 0.9600
C4 H4B 0.9600
C4 H4C 0.9600
O2 C14 1.421(3)
O2 H99B 0.84(4)
N1 C7 1.499(3)
N1 C9 1.505(3)
N1 C6 1.510(3)
N1 H99A 0.95(3)
C5 C10 1.418(4)
C5 C13 1.423(4)
C5 C12 1.425(4)
O1 C17 1.364(3)
O1 C20 1.428(4)
C6 C14 1.542(4)
C6 C11 1.550(3)
C6 H6 0.9800
C7 C8 1.537(4)
C7 H7A 0.9700
C7 H7B 0.9700
C8 C22 1.530(3)
C8 H8A 0.9700
C8 H8B 0.9700
C9 C15 1.541(4)
C9 H9A 0.9700
C9 H9B 0.9700
C10 C17 1.365(4)
C10 H10 0.9300
N2 C21 1.310(4)
N2 C12 1.370(4)
C11 C22 1.534(4)
C11 H11A 0.9700
C11 H11B 0.9700
C12 C19 1.409(4)
C13 C16 1.365(4)
C13 C14 1.522(3)
C14 H14 0.9800
C15 C18 1.496(4)
C15 C22 1.534(4)
C15 H15 0.9800
C16 C21 1.402(4)
C16 H16 0.9300
C17 C23 1.405(4)
C18 C24 1.292(4)
C18 H18 0.9300
C19 C23 1.349(4)
C19 H19 0.9300
C20 H20A 0.9600
C20 H20B 0.9600
C20 H20C 0.9600
C21 H21 0.9300
C22 H22 0.9800
C23 H23 0.9300
C24 H24A 0.9300
C24 H24B 0.9300

loop_
_geom_hbond_atom_site_label_D
_geom_hbond_atom_site_label_H
_geom_hbond_atom_site_label_A
_geom_hbond_site_symmetry_A
_geom_hbond_distance_DH
_geom_hbond_distance_HA
_geom_hbond_distance_DA
_geom_hbond_angle_DHA
O2 H99B O3 1_545 0.84(4) 1.98(4) 2.786(3) 162(4)
N1 H99A O4 6_465 0.95(3) 2.54(3) 3.299(3) 137(2)
N1 H99A O3 6_465 0.95(3) 1.82(3) 2.718(3) 158(2)

loop_
_geom_torsion_atom_site_label_1
_geom_torsion_atom_site_label_2
_geom_torsion_atom_site_label_3
_geom_torsion_atom_site_label_4
_geom_torsion
O4 C1 C2 C3 57.8(4)
O3 C1 C2 C3 -118.0(3)
O4 C1 C2 Cl1 -65.4(3)
O3 C1 C2 Cl1 118.8(2)
C1 C2 C3 C4 173.8(3)
Cl1 C2 C3 C4 -64.2(4)
C7 N1 C6 C14 61.3(3)
C9 N1 C6 C14 -176.7(2)
C7 N1 C6 C11 -65.9(3)
C9 N1 C6 C11 56.1(3)
C9 N1 C7 C8 -67.7(3)
C6 N1 C7 C8 53.6(3)
N1 C7 C8 C22 12.7(3)
C7 N1 C9 C15 50.5(3)
C6 N1 C9 C15 -73.0(3)
C13 C5 C10 C17 -179.1(2)
C12 C5 C10 C17 0.4(4)
N1 C6 C11 C22 9.1(3)
C14 C6 C11 C22 -117.0(2)
C21 N2 C12 C19 -179.6(3)
C21 N2 C12 C5 -0.7(4)
C10 C5 C12 N2 -177.6(3)
C13 C5 C12 N2 2.0(4)
C10 C5 C12 C19 1.3(4)
C13 C5 C12 C19 -179.2(3)
C10 C5 C13 C16 177.2(2)
C12 C5 C13 C16 -2.3(4)
C10 C5 C13 C14 -4.9(4)
C12 C5 C13 C14 175.6(2)
C16 C13 C14 O2 -28.5(3)
C5 C13 C14 O2 153.7(2)
C16 C13 C14 C6 92.8(3)
C5 C13 C14 C6 -84.9(3)
N1 C6 C14 O2 -82.7(3)
C11 C6 C14 O2 40.4(3)
N1 C6 C14 C13 155.4(2)
C11 C6 C14 C13 -81.6(3)
N1 C9 C15 C18 141.3(2)
N1 C9 C15 C22 16.4(3)
C5 C13 C16 C21 1.5(4)
C14 C13 C16 C21 -176.3(3)
C20 O1 C17 C10 -4.2(4)
C20 O1 C17 C23 174.3(3)
C5 C10 C17 O1 176.2(2)
C5 C10 C17 C23 -2.2(4)
C22 C15 C18 C24 -115.6(3)
C9 C15 C18 C24 123.5(3)
N2 C12 C19 C23 177.7(3)
C5 C12 C19 C23 -1.3(5)
C12 N2 C21 C16 -0.2(5)
C13 C16 C21 N2 -0.2(5)
C7 C8 C22 C15 54.0(3)
C7 C8 C22 C11 -66.9(3)
C18 C15 C22 C8 165.4(2)
C9 C15 C22 C8 -70.6(2)
C18 C15 C22 C11 -75.3(3)
C9 C15 C22 C11 48.7(3)
C6 C11 C22 C8 54.1(3)
C6 C11 C22 C15 -64.6(3)
C12 C19 C23 C17 -0.5(5)
O1 C17 C23 C19 -176.3(3)
C10 C17 C23 C19 2.3(5)

loop_
_cod_related_entry_id
_cod_related_entry_database
_cod_related_entry_code
1 ChemSpider 21180009
